data_1528289
loop_
_publ_author_name
'Aebi, F.'

_publ_section_title
;
 Phasenuntersuchungen im System Vanadin-Sauerstoff und die
 Krystallstruktur von V12O26
;
_journal_name_full 'Helvetica Chimica Acta'
_journal_page_first 8
_journal_page_last 21
_journal_volume 31
_journal_year 1948
_chemical_formula_sum 'O26 V12'
_chemical_name_systematic 'V12 O26'
_space_group_IT_number 12
_symmetry_space_group_name_Hall '-C 2y'
_symmetry_space_group_name_H-M 'C 1 2/m 1'
_cell_angle_alpha 90
_cell_angle_beta 100.87
_cell_angle_gamma 90
_cell_formula_units_Z 1
_cell_length_a 11.9
_cell_length_b 3.671
_cell_length_c 10.122
_cell_volume 434.245
_citation_journal_id_ASTM HCACAV
_cod_data_source_file Aebi_HCACAV_1948_285.cif
_cod_data_source_block O26V12
_cod_original_cell_volume 434.2448
_cod_database_code 1528289

loop_
_symmetry_equiv_pos_as_xyz
x,y,z
-x,y,-z
-x,-y,-z
x,-y,z
x+1/2,y+1/2,z
-x+1/2,y+1/2,-z
-x+1/2,-y+1/2,-z
x+1/2,-y+1/2,z

loop_
_atom_site_label
_atom_site_type_symbol
_atom_site_fract_x
_atom_site_fract_y
_atom_site_fract_z
_atom_site_occupancy
_atom_site_U_iso_or_equiv
O6 O-2 0.89 0 0.38 1 0.0
V2 V+4 0.409 0 0.369 1 0.0
O4 O-2 0.68 0 0.18 1 0.0
O7 O-2 0.57 0 0.4 1 0.0
O2 O-2 0.17 0 0 1 0.0
V3 V+4 0.719 0 0.369 1 0.0
O5 O-2 0.21 0 0.38 1 0.0
O3 O-2 0.38 0 0.18 1 0.0
V1 V+4 0.349 0 0 1 0.0
O1 O-2 0.5 0 0 1 0.0
